data_4519519
loop_
_publ_author_name
'Gavryushkin, Pavel N.'
'Bakakin, Vladimir V.'
'Bolotina, Nadezhda B.'
'Shatskiy, Anton F.'
'Seryotkin, Yurii V.'
'Litasov, Konstantin D.'

_publ_section_title
;
 Synthesis and Crystal Structure of New Carbonate Ca3Na2(CO3)4 Homeotypic
 with Orthoborates M3Ln2(BO3)4 (M = Ca, Sr, and Ba)
;
_journal_name_full 'Crystal Growth & Design'
_journal_page_first 4610
_journal_volume 14
_journal_year 2014
_chemical_formula_sum 'C4 Ca3 Na2 O12'
_space_group_IT_number 7
_space_group_name_Hall 'P -2yac'
_space_group_name_H-M_alt 'P 1 n 1'
_symmetry_Int_Tables_number 7
_symmetry_space_group_name_H-M 'P 1 n 1'
_cell_angle_alpha 90
_cell_angle_beta 89.923(2)
_cell_angle_gamma 90
_cell_formula_units_Z 8
_cell_length_a 31.4421(8)
_cell_length_b 8.1960(2)
_cell_length_c 7.4360(2)
_cell_volume 1916.25(8)
_cod_data_source_file cg500718y_si_001.cif
_cod_data_source_block Na2Ca3C3O12
_cod_original_sg_symbol_H-M 'P n'
_cod_database_code 4519519

loop_
_symmetry_equiv_pos_as_xyz
'x, y, z'
'x+1/2, -y, z+1/2'

loop_
_atom_site_label
_atom_site_occupancy
_atom_site_fract_x
_atom_site_fract_y
_atom_site_fract_z
_atom_site_adp_type
_atom_site_U_iso_or_equiv
_atom_site_type_symbol
Ca1 1.0 0.33172(5) 0.91952(17) 0.0789(2) Uiso 0.017431 Ca
Ca2 1.0 0.67290(5) 0.92317(17) 0.07703(18) Uiso 0.017367 Ca
Ca3 1.0 0.33529(5) 0.06638(17) 0.5759(2) Uiso 0.018530 Ca
Ca4 1.0 0.67416(5) 0.06442(18) 0.5767(2) Uiso 0.021368 Ca
Ca5 1.0 0.08522(5) 0.42588(17) 0.6256(2) Uiso 0.016233 Ca
Ca6 1.0 0.92095(5) 0.43211(16) 0.6248(2) Uiso 0.016571 Ca
Ca7 1.0 0.08203(5) 0.56843(18) 0.1250(2) Uiso 0.022068 Ca
Ca8 1.0 0.92566(5) 0.57700(18) 0.1226(2) Uiso 0.019766 Ca
Ca9 1.0 0.00401(5) 0.70699(16) 0.4429(2) Uiso 0.020798 Ca
Na1 1.0 0.31790(9) 0.4041(4) 0.9013(4) Uiso 0.020171 Na
Na2 1.0 0.68936(8) 0.4062(4) 0.9157(4) Uiso 0.018998 Na
Na3 1.0 0.06715(7) 0.0965(4) 0.3062(4) Uiso 0.009760 Na
Na4 1.0 0.93865(9) 0.0933(4) 0.3040(4) Uiso 0.019240 Na
Na5 1.0 0.00294(9) 0.2439(2) 0.9467(4) Uiso 0.012967 Na
X1Ca 0.5000 0.31631(6) 0.5971(4) 0.4172(4) Uiso 0.025101 Ca
X1Na 0.5000 0.31631(6) 0.5971(4) 0.4172(4) Uiso 0.025101 Na
X2Ca 0.5000 0.68960(7) 0.5952(4) 0.4017(4) Uiso 0.032763 Ca
X2Na 0.5000 0.68960(7) 0.5952(4) 0.4017(4) Uiso 0.032763 Na
X3Ca 0.5000 0.94019(6) 0.9040(2) 0.7780(4) Uiso 0.022768 Ca
X3Na 0.5000 0.94019(6) 0.9040(2) 0.7780(4) Uiso 0.022768 Na
X4Ca 0.5000 0.06640(7) 0.9014(4) 0.7801(4) Uiso 0.036971 Ca
X4Na 0.5000 0.06640(7) 0.9014(4) 0.7801(4) Uiso 0.036971 Na
X5Ca 0.5000 0.75248(7) 0.2134(2) 0.2560(2) Uiso 0.023567 Ca
X5Na 0.5000 0.75248(7) 0.2134(2) 0.2560(2) Uiso 0.023567 Na
X6Ca 0.5000 0.25374(8) 0.2475(4) 0.2500(4) Uiso 0.045300 Ca
X6Na 0.5000 0.25374(8) 0.2475(4) 0.2500(4) Uiso 0.045300 Na
C1 1.0 0.2534(2) 0.3818(8) 0.5942(9) Uiso 0.018800 C
C2 1.0 0.7532(4) 0.3776(9) 0.5984(11) Uiso 0.032400 C
C3 1.0 0.2542(2) 0.1235(9) 0.8784(10) Uiso 0.030700 C
C4 1.0 0.7559(4) 0.0902(9) 0.8613(11) Uiso 0.029100 C
C5 1.0 0.3557(2) 0.2892(9) 0.2776(10) Uiso 0.020100 C
C6 1.0 0.6456(2) 0.2935(8) 0.2894(9) Uiso 0.017400 C
C7 1.0 0.3578(2) 0.6936(8) 0.7708(8) Uiso 0.014500 C
C8 1.0 0.6514(2) 0.7023(9) 0.7719(10) Uiso 0.020600 C
C9 1.0 0.6055(2) 0.7929(8) 0.4200(9) Uiso 0.013500 C
C10 1.0 0.4014(2) 0.7887(8) 0.4156(8) Uiso 0.012800 C
C11 1.0 0.6102(2) 0.1950(8) 0.9185(9) Uiso 0.017100 C
C12 1.0 0.3971(2) 0.1983(8) 0.9167(9) Uiso 0.017100 C
C13 1.0 0.5031(2) 0.8870(7) 0.1155(8) Uiso 0.013000 C
C14 1.0 0.50372(16) 0.1327(5) 0.5965(7) Uiso 0.002500 C
C15 1.0 0.5038(2) 0.4114(7) 0.3405(8) Uiso 0.011700 C
C16 1.0 0.50394(16) 0.6355(7) 0.8184(7) Uiso 0.005400 C
O1 1.0 0.28800(18) 0.3101(8) 0.5460(9) Uiso 0.040345 O
O2 1.0 0.21776(16) 0.3198(7) 0.5608(8) Uiso 0.030661 O
O3 1.0 0.2569(4) 0.5304(8) 0.6457(10) Uiso 0.072328 O
O4 1.0 0.71763(18) 0.3281(7) 0.5251(8) Uiso 0.035319 O
O5 1.0 0.78858(18) 0.3237(7) 0.5375(9) Uiso 0.038349 O
O6 1.0 0.7524(2) 0.4576(7) 0.7433(8) Uiso 0.047000 O
O7 1.0 0.2174(2) 0.0638(7) 0.8531(8) Uiso 0.041660 O
O8 1.0 0.2886(2) 0.0600(8) 0.8479(9) Uiso 0.048000 O
O9 1.0 0.25382(17) 0.2779(7) 0.9469(8) Uiso 0.037002 O
O10 1.0 0.7915(2) 0.1161(8) 0.9051(10) Uiso 0.064631 O
O11 1.0 0.7238(4) 0.1026(9) 0.9561(13) Uiso 0.092072 O
O12 1.0 0.7494(2) 0.0317(7) 0.7012(9) Uiso 0.056657 O
O13 1.0 0.3524(2) 0.4237(7) 0.1939(7) Uiso 0.029666 O
O14 1.0 0.33170(18) 0.1690(7) 0.2545(7) Uiso 0.032679 O
O15 1.0 0.3837(2) 0.2672(8) 0.4046(8) Uiso 0.045322 O
O16 1.0 0.6487(2) 0.4340(7) 0.2107(11) Uiso 0.067929 O
O17 1.0 0.6671(4) 0.1732(7) 0.2615(10) Uiso 0.071615 O
O18 1.0 0.6172(2) 0.2997(11) 0.3970(10) Uiso 0.091724 O
O19 1.0 0.3596(2) 0.5648(7) 0.6841(9) Uiso 0.036006 O
O20 1.0 0.3338(2) 0.8127(7) 0.7411(9) Uiso 0.041012 O
O21 1.0 0.3831(2) 0.7127(9) 0.9074(9) Uiso 0.056970 O
O22 1.0 0.64972(18) 0.5759(7) 0.6763(10) Uiso 0.040325 O
O23 1.0 0.67805(18) 0.8178(7) 0.7505(7) Uiso 0.032993 O
O24 1.0 0.62572(18) 0.7091(7) 0.9069(7) Uiso 0.033022 O
O25 1.0 0.6051(2) 0.9172(7) 0.5205(8) Uiso 0.039330 O
O26 1.0 0.57889(16) 0.6784(7) 0.4556(8) Uiso 0.030009 O
O27 1.0 0.63069(16) 0.7672(7) 0.2886(7) Uiso 0.024325 O
O28 1.0 0.4029(2) 0.9197(7) 0.5044(10) Uiso 0.049022 O
O29 1.0 0.42771(16) 0.6728(7) 0.4596(9) Uiso 0.036993 O
O30 1.0 0.37560(16) 0.7706(7) 0.2881(7) Uiso 0.022666 O
O31 1.0 0.6071(2) 0.0722(7) 0.0066(8) Uiso 0.044666 O
O32 1.0 0.58538(17) 0.3101(8) 0.9594(10) Uiso 0.051653 O
O33 1.0 0.6350(2) 0.2314(9) 0.7803(9) Uiso 0.051674 O
O34 1.0 0.3966(2) 0.0615(7) 0.0056(10) Uiso 0.044353 O
O35 1.0 0.42372(16) 0.3003(7) 0.9783(10) Uiso 0.042331 O
O36 1.0 0.37575(16) 0.2203(7) 0.7803(7) Uiso 0.025004 O
O37 1.0 0.50190(16) 0.0364(4) 0.0576(7) Uiso 0.020239 O
O38 1.0 0.5387(2) 0.8211(7) 0.1340(9) Uiso 0.045979 O
O39 1.0 0.4687(2) 0.8150(7) 0.1488(9) Uiso 0.035342 O
O40 1.0 0.50383(16) 0.0539(4) 0.4500(5) Uiso 0.016033 O
O41 1.0 0.53847(16) 0.1709(7) 0.6741(7) Uiso 0.020666 O
O42 1.0 0.46834(12) 0.1707(5) 0.6736(7) Uiso 0.012766 O
O43 1.0 0.5362(2) 0.3818(7) 0.2480(10) Uiso 0.054378 O
O44 1.0 0.4669(2) 0.3765(7) 0.2722(11) Uiso 0.071596 O
O45 1.0 0.50558(16) 0.4655(5) 0.4975(5) Uiso 0.015368 O
O46 1.0 0.53821(14) 0.5584(5) 0.8563(7) Uiso 0.014929 O
O47 1.0 0.46847(16) 0.5525(5) 0.8539(5) Uiso 0.015343 O
O48 1.0 0.50286(17) 0.7726(5) 0.7536(5) Uiso 0.016666 O

loop_
_atom_site_aniso_label
_atom_site_aniso_U_11
_atom_site_aniso_U_22
_atom_site_aniso_U_33
_atom_site_aniso_U_12
_atom_site_aniso_U_13
_atom_site_aniso_U_23
Ca1 0.01920 0.01650 0.01660 0.00120 -0.00230 0.00250
Ca2 0.01870 0.02000 0.01340 -0.00140 -0.00020 0.00120
Ca3 0.02160 0.01790 0.01610 0.00110 -0.00430 0.00010
Ca4 0.02430 0.02040 0.01940 0.00400 0.00180 0.00100
Ca5 0.01130 0.01870 0.01870 0.00120 -0.00070 0.00210
Ca6 0.01540 0.01600 0.01830 -0.00500 0.00500 0.00000
Ca7 0.01720 0.01950 0.02950 -0.00220 0.00100 0.00110
Ca8 0.01610 0.01950 0.02370 0.00120 -0.00100 -0.00210
Ca9 0.02530 0.01090 0.02620 0.00250 -0.00280 -0.00430
Na1 0.01080 0.01700 0.03270 -0.00360 0.00490 0.00060
Na2 0.01000 0.01400 0.03300 -0.00200 -0.00280 -0.00420
Na3 0.00150 0.01750 0.01030 0.00530 -0.00730 -0.00460
Na4 0.01180 0.02250 0.02340 -0.00040 0.00700 -0.00020
Na5 0.03130 0.00400 0.00360 -0.00140 0.00060 0.00270
X1Ca 0.01960 0.01970 0.03600 0.00170 0.00120 0.00070
X1Na 0.01960 0.01970 0.03600 0.00170 0.00120 0.00070
X2Ca 0.02670 0.02470 0.04690 -0.00200 -0.00460 0.00050
X2Na 0.02670 0.02470 0.04690 -0.00200 -0.00460 0.00050
X3Ca 0.01710 0.02100 0.03020 -0.00210 0.00200 0.00050
X3Na 0.01710 0.02100 0.03020 -0.00210 0.00200 0.00050
X4Ca 0.02730 0.03390 0.04970 0.00280 0.00480 0.00100
X4Na 0.02730 0.03390 0.04970 0.00280 0.00480 0.00100
X5Ca 0.02730 0.02990 0.01350 0.00170 -0.00020 -0.00850
X5Na 0.02730 0.02990 0.01350 0.00170 -0.00020 -0.00850
X6Ca 0.03360 0.05780 0.04450 0.00270 -0.00060 -0.01230
X6Na 0.03360 0.05780 0.04450 0.00270 -0.00060 -0.01230
O1 0.03000 0.03800 0.05300 0.02100 0.01300 0.00400
O2 0.00900 0.03300 0.05000 -0.00910 -0.00600 -0.00600
O3 0.07000 0.06600 0.08100 0.00200 -0.00600 -0.05300
O4 0.02700 0.03700 0.04200 0.00300 -0.01600 -0.01200
O5 0.03900 0.02000 0.05600 0.00100 0.01700 0.01200
O6 0.02900 0.06200 0.05000 -0.01000 -0.00100 -0.03900
O7 0.02900 0.05600 0.04000 -0.01000 -0.00800 0.01800
O8 0.02600 0.05900 0.05900 0.02100 0.00100 0.02300
O9 0.02300 0.02900 0.05900 0.00000 0.00200 0.00800
O10 0.03800 0.04200 0.11400 -0.00100 -0.04000 0.03600
O11 0.11900 0.06000 0.09700 -0.04500 0.08000 -0.01000
O12 0.08100 0.03800 0.05100 0.00700 -0.01100 0.00400
O13 0.04800 0.02100 0.02000 0.00900 -0.00100 0.00800
O14 0.06100 0.02000 0.01700 -0.01400 0.01400 -0.00610
O15 0.04500 0.06200 0.02900 0.02200 -0.01300 -0.01200
O16 0.05600 0.02500 0.12300 -0.02300 -0.07900 0.02900
O17 0.12700 0.02400 0.06400 0.03700 -0.05800 -0.02000
O18 0.07900 0.12000 0.07600 -0.05700 0.06400 -0.08200
O19 0.03400 0.03400 0.04000 -0.01300 0.00700 -0.02200
O20 0.05500 0.02600 0.04200 0.01700 0.01300 0.02100
O21 0.05900 0.07900 0.03300 -0.01800 -0.03300 0.01300
O22 0.02000 0.02800 0.07300 0.00500 -0.00900 -0.02900
O23 0.03700 0.04200 0.02000 -0.01800 -0.00800 0.00900
O24 0.04400 0.03200 0.02300 -0.00700 0.02500 0.01000
O25 0.06200 0.02600 0.03000 0.00800 -0.00400 -0.01600
O26 0.01600 0.02500 0.04900 -0.00200 0.01000 0.01500
O27 0.01400 0.03200 0.02700 -0.00650 -0.00940 -0.00680
O28 0.02600 0.03200 0.08900 -0.00800 0.02500 -0.02700
O29 0.01100 0.04000 0.06000 0.00900 -0.00800 0.02200
O30 0.01700 0.02900 0.02200 0.00790 -0.00130 -0.00200
O31 0.05900 0.03900 0.03600 -0.01000 -0.00100 0.01500
O32 0.01900 0.06100 0.07500 0.02000 -0.01500 -0.04800
O33 0.04700 0.07300 0.03500 -0.02700 0.00800 0.00100
O34 0.03000 0.03100 0.07200 0.00400 0.02200 0.02200
O35 0.01300 0.04400 0.07000 -0.00200 -0.00300 -0.03300
O36 0.02000 0.03500 0.02000 -0.00400 0.00460 0.00300
O37 0.02800 0.00470 0.02800 0.00380 0.00670 0.00350
O38 0.05100 0.02300 0.06400 0.02000 -0.02300 -0.02000
O39 0.03800 0.02800 0.04000 -0.00400 0.01000 0.00300
O40 0.02800 0.01350 0.00660 0.00630 -0.00070 0.00770
O41 0.01000 0.02600 0.02600 -0.00030 -0.00110 -0.00900
O42 -0.00170 0.02100 0.01900 0.00260 -0.00020 -0.01040
O43 0.06000 0.02200 0.08100 -0.01000 0.05000 -0.02100
O44 0.08700 0.02700 0.10100 0.01200 -0.07900 -0.03400
O45 0.02800 0.01500 0.00310 -0.00870 0.00140 -0.00520
O46 0.01900 0.01800 0.00780 0.00620 -0.00430 0.00070
O47 0.02300 0.01600 0.00700 0.00030 0.01130 0.00290
O48 0.04600 0.00850 -0.00450 0.00080 -0.00090 0.00650
